data_7036847
loop_
_publ_author_name
'Comar, Priyanka'
'Rajeshkumar, Thayalan'
'Nichol, Gary S.'
'Pitak, Mateusz B.'
'Coles, Simon J.'
'Rajaraman, Gopalan'
'Brechin, Euan K.'

_publ_section_title
;
 Switching the orientation of Jahn-Teller axes in oxime-based Mn(III)
 dimers and its effect upon magnetic exchange: a combined experimental and
 theoretical study.
;
_journal_issue 46
_journal_name_full 'Dalton transactions (Cambridge, England : 2003)'
_journal_page_first 19805
_journal_page_last 19811
_journal_paper_doi 10.1039/c5dt03615a
_journal_volume 44
_journal_year 2015
_chemical_formula_moiety 'C42 H44 Mn2 N8 O4, 2(Cl O4), 2(H0.4 O0.22)'
_chemical_formula_sum 'C42 H44.8 Cl2 Mn2 N8 O12.44'
_chemical_formula_weight 1041.50
_chemical_name_systematic
;
 ?
;
_space_group_crystal_system monoclinic
_space_group_IT_number 15
_space_group_name_Hall '-C 2yc'
_space_group_name_H-M_alt 'C 1 2/c 1'
_symmetry_space_group_name_Hall '-C 2yc'
_symmetry_space_group_name_H-M 'C 1 2/c 1'
_atom_sites_solution_hydrogens mixed
_atom_sites_solution_primary direct
_audit_creation_date 2013-10-16
_audit_creation_method
;
Olex2 1.2
(compiled 2013.09.17 svn.r2790 for OlexSys, GUI svn.r4601)
;
_audit_update_record
;
2015-01-19 deposited with the CCDC.
2015-10-08 downloaded from the CCDC.
;
_cell_angle_alpha 90
_cell_angle_beta 115.866(4)
_cell_angle_gamma 90
_cell_formula_units_Z 4
_cell_length_a 21.1082(7)
_cell_length_b 10.3582(3)
_cell_length_c 22.8139(7)
_cell_measurement_reflns_used 12755
_cell_measurement_temperature 119.99(10)
_cell_measurement_theta_max 74.7120
_cell_measurement_theta_min 4.2880
_cell_volume 4488.4(3)
_computing_cell_refinement
;
CrysAlisPro, Agilent Technologies,
Version 1.171.36.28 (release 01-02-2013 CrysAlis171 .NET)
(compiled Feb  1 2013,16:14:44)
;
_computing_data_collection
;
CrysAlisPro, Agilent Technologies,
Version 1.171.36.28 (release 01-02-2013 CrysAlis171 .NET)
(compiled Feb  1 2013,16:14:44)
;
_computing_data_reduction
;
CrysAlisPro, Agilent Technologies,
Version 1.171.36.28 (release 01-02-2013 CrysAlis171 .NET)
(compiled Feb  1 2013,16:14:44)
;
_computing_molecular_graphics
;
Olex2
;
_computing_publication_material
;
Olex2
;
_computing_structure_refinement
;
ShelXL
;
_computing_structure_solution
;
ShelXS
;
_diffrn_ambient_temperature 120.0
_diffrn_detector_area_resol_mean 5.1574
_diffrn_measured_fraction_theta_full 0.9998
_diffrn_measured_fraction_theta_max 0.9909
_diffrn_measurement_device_type 'SuperNova, Dual, Cu at zero, Atlas'
_diffrn_measurement_method '\w scans'
_diffrn_orient_matrix_UB_11 0.0341107000
_diffrn_orient_matrix_UB_12 -0.0456021000
_diffrn_orient_matrix_UB_13 0.0714324000
_diffrn_orient_matrix_UB_21 -0.0601807000
_diffrn_orient_matrix_UB_22 0.0633979000
_diffrn_orient_matrix_UB_23 0.0106992000
_diffrn_orient_matrix_UB_31 -0.0424144000
_diffrn_orient_matrix_UB_32 -0.1265094000
_diffrn_orient_matrix_UB_33 -0.0203326000
_diffrn_radiation_monochromator mirror
_diffrn_radiation_type 'Cu K\a'
_diffrn_radiation_wavelength 1.5418
_diffrn_reflns_av_R_equivalents 0.0397
_diffrn_reflns_av_unetI/netI 0.0207
_diffrn_reflns_Laue_measured_fraction_full 1.000
_diffrn_reflns_Laue_measured_fraction_max 0.991
_diffrn_reflns_limit_h_max 26
_diffrn_reflns_limit_h_min -26
_diffrn_reflns_limit_k_max 12
_diffrn_reflns_limit_k_min -13
_diffrn_reflns_limit_l_max 28
_diffrn_reflns_limit_l_min -28
_diffrn_reflns_number 34109
_diffrn_reflns_point_group_measured_fraction_full 1.000
_diffrn_reflns_point_group_measured_fraction_max 0.991
_diffrn_reflns_theta_full 67.684
_diffrn_reflns_theta_max 76.096
_diffrn_reflns_theta_min 4.307
_diffrn_source 'SuperNova (Cu) X-ray Source'
_exptl_absorpt_coefficient_mu 6.296
_exptl_absorpt_correction_T_max 0.752
_exptl_absorpt_correction_T_min 0.649
_exptl_absorpt_correction_type gaussian
_exptl_absorpt_process_details
;
CrysAlisPro, Agilent Technologies,
Version 1.171.36.28 (release 01-02-2013 CrysAlis171 .NET)
(compiled Feb  1 2013,16:14:44)
Numerical absorption correction based on gaussian integration over
            a multifaceted crystal model
;
_exptl_crystal_colour black
_exptl_crystal_colour_primary black
_exptl_crystal_density_diffrn 1.541
_exptl_crystal_description block
_exptl_crystal_F_000 2145
_exptl_crystal_size_max 0.1218
_exptl_crystal_size_mid 0.0844
_exptl_crystal_size_min 0.0669
_refine_diff_density_max 0.331
_refine_diff_density_min -0.719
_refine_diff_density_rms 0.057
_refine_ls_extinction_method none
_refine_ls_goodness_of_fit_ref 1.057
_refine_ls_hydrogen_treatment mixed
_refine_ls_matrix_type full
_refine_ls_number_parameters 318
_refine_ls_number_reflns 4658
_refine_ls_number_restraints 0
_refine_ls_restrained_S_all 1.057
_refine_ls_R_factor_all 0.0399
_refine_ls_R_factor_gt 0.0369
_refine_ls_shift/su_max 0.001
_refine_ls_shift/su_mean 0.000
_refine_ls_structure_factor_coef Fsqd
_refine_ls_weighting_details 'w=1/[\s^2^(Fo^2^)+(0.0451P)^2^+7.6108P] where P=(Fo^2^+2Fc^2^)/3'
_refine_ls_weighting_scheme calc
_refine_ls_wR_factor_gt 0.0913
_refine_ls_wR_factor_ref 0.0928
_reflns_Friedel_coverage 0.000
_reflns_number_gt 4345
_reflns_number_total 4658
_reflns_threshold_expression 'I > 2\s(I)'
_cod_data_source_file c5dt03615a2.cif
_cod_data_source_block 1
_cod_depositor_comments 'Adding full bibliography for 7036847--7036851.cif.'
_cod_original_formula_sum 'C42 H44.80 Cl2 Mn2 N8 O12.44'
_cod_database_code 7036847
_shelxl_version_number 2013-4
_publ_section_exptl
;
Any special experimental details
;
_chemical_oxdiff_formula 'C20 H20 Mn2 Cl O6 N8'
_chemical_oxdiff_usercomment '@ 120 K PC175'
_shelx_space_group_comment
;
The symmetry employed for this shelxl refinement is uniquely defined
by the following loop, which should always be used as a source of
symmetry information in preference to the above space-group names.
They are only intended as comments.
;
_reflns_odcompleteness_completeness 99.98
_reflns_odcompleteness_iscentric 1
_reflns_odcompleteness_theta 68.13
_olex2_refinement_description
;
1. Fixed Uiso
 At 1.2 times of:
  All C(H) groups, All C(H,H) groups
 At 1.5 times of:
  All C(H,H,H) groups, All O(H,H) groups
2.a Free rotating group:
 O7(H7A,H7B)
2.b Secondary CH2 refined with riding coordinates:
 C8(H8A,H8B), C15(H15A,H15B), C21(H21A,H21B)
2.c Aromatic/amide H refined with riding coordinates:
 C2(H2), C3(H3), C4(H4A), C5(H5), C10(H10), C11(H11), C12(H12), C13(H13),
 C16(H16), C17(H17), C18(H18), C19(H19)
2.d Idealised Me refined as rotating group:
 C9(H9A,H9B,H9C)
;

loop_
_space_group_symop_operation_xyz
'x, y, z'
'-x, y, -z+1/2'
'x+1/2, y+1/2, z'
'-x+1/2, y+1/2, -z+1/2'
'-x, -y, -z'
'x, -y, z-1/2'
'-x+1/2, -y+1/2, -z'
'x+1/2, -y+1/2, z-1/2'

loop_
_atom_site_label
_atom_site_type_symbol
_atom_site_fract_x
_atom_site_fract_y
_atom_site_fract_z
_atom_site_U_iso_or_equiv
_atom_site_adp_type
_atom_site_occupancy
_atom_site_site_symmetry_order
_atom_site_calc_flag
_atom_site_refinement_flags_posn
_atom_site_refinement_flags_adp
Mn1 Mn 0.09597(2) 0.45842(3) 0.80783(2) 0.01831(9) Uani 1 1 d . .
O1 O 0.18003(7) 0.50019(14) 0.80457(7) 0.0234(3) Uani 1 1 d . .
O2 O -0.01324(7) 0.42139(13) 0.68158(7) 0.0214(3) Uani 1 1 d . .
N4 N 0.04399(8) 0.50144(16) 0.71273(8) 0.0203(3) Uani 1 1 d . .
N3 N 0.10971(9) 0.63674(17) 0.87219(9) 0.0237(4) Uani 1 1 d . .
N1 N 0.10890(9) 0.24500(17) 0.79260(8) 0.0226(3) Uani 1 1 d . .
N2 N 0.15385(9) 0.38706(17) 0.90246(8) 0.0238(4) Uani 1 1 d . .
H2N H 0.1205(16) 0.361(3) 0.9129(14) 0.042(8) Uiso 1 1 d . .
C1 C 0.18654(10) 0.6006(2) 0.77092(10) 0.0224(4) Uani 1 1 d . .
C2 C 0.24996(11) 0.6710(2) 0.79727(11) 0.0276(4) Uani 1 1 d . .
H2 H 0.2858 0.6488 0.8390 0.033 Uiso 1 1 calc R U
C3 C 0.26036(11) 0.7718(2) 0.76300(12) 0.0310(5) Uani 1 1 d . .
H3 H 0.3034 0.8183 0.7813 0.037 Uiso 1 1 calc R U
C4 C 0.20851(12) 0.8063(2) 0.70179(12) 0.0305(5) Uani 1 1 d . .
H4A H 0.2158 0.8769 0.6789 0.037 Uiso 1 1 calc R U
C5 C 0.14654(11) 0.7372(2) 0.67473(11) 0.0269(4) Uani 1 1 d . .
H5 H 0.1116 0.7599 0.6327 0.032 Uiso 1 1 calc R U
C6 C 0.13411(10) 0.6337(2) 0.70831(10) 0.0221(4) Uani 1 1 d . .
C7 C 0.06890(10) 0.55876(19) 0.67633(10) 0.0206(4) Uani 1 1 d . .
C8 C 0.03574(11) 0.5399(2) 0.60392(10) 0.0241(4) Uani 1 1 d . .
H8A H 0.0364 0.6222 0.5821 0.029 Uiso 1 1 calc R U
H8B H -0.0139 0.5126 0.5886 0.029 Uiso 1 1 calc R U
C9 C 0.07655(13) 0.4367(2) 0.58653(11) 0.0347(5) Uani 1 1 d . .
H9A H 0.0551 0.4246 0.5392 0.052 Uiso 1 1 calc R U
H9B H 0.0751 0.3551 0.6077 0.052 Uiso 1 1 calc R U
H9C H 0.1256 0.4642 0.6016 0.052 Uiso 1 1 calc R U
C10 C 0.07309(12) 0.7472(2) 0.85834(12) 0.0298(5) Uani 1 1 d . .
H10 H 0.0423 0.7653 0.8141 0.036 Uiso 1 1 calc R U
C11 C 0.07792(13) 0.8361(2) 0.90521(14) 0.0377(5) Uani 1 1 d . .
H11 H 0.0515 0.9139 0.8934 0.045 Uiso 1 1 calc R U
C12 C 0.12183(13) 0.8098(2) 0.96947(13) 0.0380(5) Uani 1 1 d . .
H12 H 0.1257 0.8686 1.0028 0.046 Uiso 1 1 calc R U
C13 C 0.16033(12) 0.6962(2) 0.98464(11) 0.0315(5) Uani 1 1 d . .
H13 H 0.1910 0.6760 1.0286 0.038 Uiso 1 1 calc R U
C14 C 0.15350(10) 0.6124(2) 0.93495(10) 0.0244(4) Uani 1 1 d . .
C15 C 0.19551(11) 0.4892(2) 0.94773(11) 0.0298(5) Uani 1 1 d . .
H15A H 0.2390 0.5050 0.9424 0.036 Uiso 1 1 calc R U
H15B H 0.2094 0.4608 0.9931 0.036 Uiso 1 1 calc R U
C16 C 0.07612(11) 0.1737(2) 0.73811(11) 0.0267(4) Uani 1 1 d . .
H16 H 0.0404 0.2131 0.7007 0.032 Uiso 1 1 calc R U
C17 C 0.09228(12) 0.0463(2) 0.73447(12) 0.0319(5) Uani 1 1 d . .
H17 H 0.0690 -0.0006 0.6950 0.038 Uiso 1 1 calc R U
C18 C 0.14312(13) -0.0127(2) 0.78940(13) 0.0344(5) Uani 1 1 d . .
H18 H 0.1547 -0.1010 0.7885 0.041 Uiso 1 1 calc R U
C19 C 0.17664(14) 0.0597(2) 0.84549(12) 0.0345(5) Uani 1 1 d . .
H19 H 0.2117 0.0215 0.8838 0.041 Uiso 1 1 calc R U
C20 C 0.15869(11) 0.1883(2) 0.84546(10) 0.0252(4) Uani 1 1 d . .
C21 C 0.19669(11) 0.2734(2) 0.90385(11) 0.0289(5) Uani 1 1 d . .
H21A H 0.2076 0.2232 0.9441 0.035 Uiso 1 1 calc R U
H21B H 0.2417 0.3025 0.9047 0.035 Uiso 1 1 calc R U
Cl1 Cl 0.08449(3) 0.18875(5) 0.99273(3) 0.03446(14) Uani 1 1 d . .
O3 O 0.13953(10) 0.0999(2) 1.02971(12) 0.0554(6) Uani 1 1 d . .
O4 O 0.02840(10) 0.1750(2) 1.01106(10) 0.0479(5) Uani 1 1 d . .
O5 O 0.06025(13) 0.1642(2) 0.92433(10) 0.0561(5) Uani 1 1 d . .
O6 O 0.11225(13) 0.31837(18) 1.00701(10) 0.0517(5) Uani 1 1 d . .
O7 O 0.0906(5) -0.0732(10) 1.0974(5) 0.050(4) Uani 0.221(9) 1 d G .
H7A H 0.0919 -0.0170 1.0709 0.074 Uiso 0.21(8) 1 d G U
H7B H 0.0542 -0.1202 1.0785 0.074 Uiso 0.18(7) 1 d G U

loop_
_atom_site_aniso_label
_atom_site_aniso_U_11
_atom_site_aniso_U_22
_atom_site_aniso_U_33
_atom_site_aniso_U_23
_atom_site_aniso_U_13
_atom_site_aniso_U_12
Mn1 0.01501(15) 0.01815(17) 0.02343(16) 0.00039(12) 0.00993(12) 0.00152(11)
O1 0.0174(6) 0.0228(7) 0.0315(7) 0.0024(6) 0.0121(6) 0.0020(5)
O2 0.0176(6) 0.0206(7) 0.0276(7) -0.0035(6) 0.0112(6) -0.0045(5)
N4 0.0158(8) 0.0207(8) 0.0265(8) -0.0019(7) 0.0113(7) -0.0022(6)
N3 0.0208(8) 0.0215(9) 0.0310(9) -0.0008(7) 0.0132(7) -0.0002(7)
N1 0.0206(8) 0.0206(9) 0.0295(9) -0.0001(7) 0.0136(7) 0.0019(6)
N2 0.0235(8) 0.0211(9) 0.0270(8) -0.0002(7) 0.0112(7) 0.0041(7)
C1 0.0186(9) 0.0211(10) 0.0317(10) -0.0022(8) 0.0148(8) 0.0013(7)
C2 0.0181(9) 0.0289(12) 0.0367(11) -0.0050(9) 0.0127(9) -0.0020(8)
C3 0.0232(10) 0.0303(12) 0.0437(13) -0.0082(10) 0.0185(10) -0.0076(9)
C4 0.0319(11) 0.0270(11) 0.0407(12) -0.0028(9) 0.0233(10) -0.0071(9)
C5 0.0268(10) 0.0272(11) 0.0322(11) -0.0006(9) 0.0180(9) -0.0030(8)
C6 0.0189(9) 0.0226(10) 0.0286(10) -0.0026(8) 0.0140(8) -0.0014(8)
C7 0.0192(9) 0.0192(9) 0.0262(10) 0.0003(7) 0.0125(8) 0.0005(7)
C8 0.0217(9) 0.0269(11) 0.0260(10) 0.0007(8) 0.0124(8) -0.0029(8)
C9 0.0352(12) 0.0383(14) 0.0306(11) -0.0058(10) 0.0144(10) 0.0050(10)
C10 0.0281(11) 0.0217(11) 0.0391(12) 0.0016(9) 0.0142(9) 0.0015(8)
C11 0.0360(12) 0.0217(12) 0.0551(15) -0.0058(10) 0.0196(11) 0.0019(9)
C12 0.0388(13) 0.0301(13) 0.0467(14) -0.0138(11) 0.0202(11) -0.0019(10)
C13 0.0312(11) 0.0304(12) 0.0336(11) -0.0076(9) 0.0149(9) -0.0032(9)
C14 0.0217(9) 0.0234(11) 0.0299(10) -0.0030(8) 0.0129(8) -0.0029(8)
C15 0.0243(10) 0.0297(12) 0.0282(11) -0.0048(9) 0.0048(9) 0.0036(9)
C16 0.0237(10) 0.0252(11) 0.0331(11) -0.0039(9) 0.0140(9) -0.0007(8)
C17 0.0320(11) 0.0258(12) 0.0419(13) -0.0077(9) 0.0198(10) -0.0027(9)
C18 0.0424(13) 0.0210(11) 0.0462(13) -0.0018(10) 0.0252(11) 0.0052(9)
C19 0.0417(13) 0.0264(12) 0.0377(12) 0.0037(9) 0.0194(11) 0.0106(10)
C20 0.0257(10) 0.0218(10) 0.0308(10) 0.0018(8) 0.0150(9) 0.0043(8)
C21 0.0271(10) 0.0255(11) 0.0311(11) 0.0016(9) 0.0098(9) 0.0098(8)
Cl1 0.0421(3) 0.0265(3) 0.0434(3) -0.0032(2) 0.0267(3) 0.0023(2)
O3 0.0372(10) 0.0366(11) 0.0812(15) -0.0089(10) 0.0156(10) 0.0068(8)
O4 0.0433(10) 0.0545(12) 0.0568(12) -0.0054(9) 0.0321(9) -0.0009(9)
O5 0.0788(15) 0.0552(13) 0.0443(11) -0.0122(9) 0.0362(11) -0.0048(11)
O6 0.0880(16) 0.0280(10) 0.0604(12) -0.0080(9) 0.0522(12) -0.0094(10)
O7 0.051(6) 0.045(6) 0.047(6) 0.009(4) 0.015(4) -0.010(4)

loop_
_atom_type_symbol
_atom_type_description
_atom_type_scat_dispersion_real
_atom_type_scat_dispersion_imag
_atom_type_scat_source
C C 0.0181 0.0091 'International Tables Vol C Tables 4.2.6.8 and 6.1.1.4'
H H 0.0000 0.0000 'International Tables Vol C Tables 4.2.6.8 and 6.1.1.4'
Cl Cl 0.3639 0.7018 'International Tables Vol C Tables 4.2.6.8 and 6.1.1.4'
Mn Mn -0.5299 2.8052 'International Tables Vol C Tables 4.2.6.8 and 6.1.1.4'
N N 0.0311 0.0180 'International Tables Vol C Tables 4.2.6.8 and 6.1.1.4'
O O 0.0492 0.0322 'International Tables Vol C Tables 4.2.6.8 and 6.1.1.4'

loop_
_exptl_crystal_face_index_h
_exptl_crystal_face_index_k
_exptl_crystal_face_index_l
_exptl_crystal_face_perp_dist
_exptl_oxdiff_crystal_face_indexfrac_h
_exptl_oxdiff_crystal_face_indexfrac_k
_exptl_oxdiff_crystal_face_indexfrac_l
_exptl_oxdiff_crystal_face_x
_exptl_oxdiff_crystal_face_y
_exptl_oxdiff_crystal_face_z
4 6 2 0.0334 4.0067 6.0016 1.9880 0.0050 0.1606 -0.9696
-4 -6 -2 0.0334 -4.0067 -6.0016 -1.9880 -0.0050 -0.1606 0.9696
13 -1 -11 0.0464 12.9913 -1.0060 -10.9981 -0.2966 -0.9633 -0.2001
-13 1 10 0.0582 -12.9910 1.0063 9.9978 0.2251 0.9526 0.2204
-2 -1 14 0.0394 -2.0049 -1.0041 14.0057 0.9779 0.2068 -0.0727
2 1 -14 0.0394 2.0049 1.0041 -14.0057 -0.9779 -0.2068 0.0727
-3 -3 -10 0.0348 -2.9995 -2.9971 -9.9967 -0.6797 -0.1165 0.7096
5 5 -10 0.0410 5.0081 5.0040 -10.0129 -0.7726 -0.0913 -0.6419
4 -5 5 0.0433 3.9862 -5.0085 5.0134 0.7225 -0.5038 0.3626
-9 -3 -4 0.0423 -8.9966 -2.9951 -3.9963 -0.4558 0.3088 0.8417
-5 5 -5 0.0358 -4.9854 5.0091 -5.0136 -0.7566 0.5640 -0.3203
3 2 11 0.0453 2.9974 1.9960 10.9992 0.7969 0.0638 -0.6033
11 1 -13 0.0358 10.9972 0.9976 -13.0035 -0.5992 -0.7377 -0.3283
5 -4 -12 0.0450 4.9929 -4.0027 -11.9933 -0.5039 -0.6826 0.5385
-6 6 -2 0.0323 -5.9838 6.0097 -2.0152 -0.6221 0.7195 -0.4655
8 -5 -7 0.0476 7.9870 -5.0072 -6.9891 0.0015 -0.8729 0.4368

loop_
_geom_angle_atom_site_label_1
_geom_angle_atom_site_label_2
_geom_angle_atom_site_label_3
_geom_angle
_geom_angle_site_symmetry_1
_geom_angle_site_symmetry_3
O1 Mn1 O2 175.18(7) . 2_556
O1 Mn1 N4 89.22(6) . .
O1 Mn1 N3 88.96(6) . .
O1 Mn1 N1 92.29(6) . .
O1 Mn1 N2 89.18(7) . .
O2 Mn1 N4 94.74(6) 2_556 .
O2 Mn1 N3 87.02(6) 2_556 .
O2 Mn1 N1 90.08(6) 2_556 .
O2 Mn1 N2 87.31(7) 2_556 .
N4 Mn1 N3 111.66(7) . .
N4 Mn1 N1 95.51(7) . .
N4 Mn1 N2 171.38(7) . .
N1 Mn1 N3 152.81(6) . .
N2 Mn1 N3 76.77(7) . .
N2 Mn1 N1 76.09(7) . .
C1 O1 Mn1 122.95(12) . .
N4 O2 Mn1 117.33(11) . 2_556
O2 N4 Mn1 111.48(11) . .
C7 N4 Mn1 127.38(14) . .
C7 N4 O2 116.84(16) . .
C10 N3 Mn1 129.57(15) . .
C10 N3 C14 117.94(19) . .
C14 N3 Mn1 111.46(14) . .
C16 N1 Mn1 128.77(14) . .
C20 N1 Mn1 112.81(14) . .
C20 N1 C16 118.35(19) . .
Mn1 N2 H2N 102.3(19) . .
C15 N2 Mn1 111.74(14) . .
C15 N2 H2N 110(2) . .
C15 N2 C21 112.66(17) . .
C21 N2 Mn1 112.31(13) . .
C21 N2 H2N 108(2) . .
O1 C1 C2 118.37(19) . .
O1 C1 C6 122.52(18) . .
C2 C1 C6 118.99(19) . .
C1 C2 H2 119.8 . .
C3 C2 C1 120.5(2) . .
C3 C2 H2 119.8 . .
C2 C3 H3 119.6 . .
C2 C3 C4 120.9(2) . .
C4 C3 H3 119.6 . .
C3 C4 H4A 120.2 . .
C5 C4 C3 119.5(2) . .
C5 C4 H4A 120.2 . .
C4 C5 H5 119.4 . .
C4 C5 C6 121.2(2) . .
C6 C5 H5 119.4 . .
C1 C6 C7 121.64(18) . .
C5 C6 C1 118.98(19) . .
C5 C6 C7 119.31(19) . .
N4 C7 C6 118.41(18) . .
N4 C7 C8 121.22(18) . .
C6 C7 C8 120.17(17) . .
C7 C8 H8A 109.8 . .
C7 C8 H8B 109.8 . .
C7 C8 C9 109.38(17) . .
H8A C8 H8B 108.2 . .
C9 C8 H8A 109.8 . .
C9 C8 H8B 109.8 . .
C8 C9 H9A 109.5 . .
C8 C9 H9B 109.5 . .
C8 C9 H9C 109.5 . .
H9A C9 H9B 109.5 . .
H9A C9 H9C 109.5 . .
H9B C9 H9C 109.5 . .
N3 C10 H10 118.4 . .
N3 C10 C11 123.2(2) . .
C11 C10 H10 118.4 . .
C10 C11 H11 120.7 . .
C12 C11 C10 118.7(2) . .
C12 C11 H11 120.7 . .
C11 C12 H12 120.6 . .
C11 C12 C13 118.9(2) . .
C13 C12 H12 120.6 . .
C12 C13 H13 120.4 . .
C14 C13 C12 119.2(2) . .
C14 C13 H13 120.4 . .
N3 C14 C13 122.1(2) . .
N3 C14 C15 115.89(18) . .
C13 C14 C15 122.0(2) . .
N2 C15 C14 110.60(17) . .
N2 C15 H15A 109.5 . .
N2 C15 H15B 109.5 . .
C14 C15 H15A 109.5 . .
C14 C15 H15B 109.5 . .
H15A C15 H15B 108.1 . .
N1 C16 H16 118.6 . .
N1 C16 C17 122.7(2) . .
C17 C16 H16 118.6 . .
C16 C17 H17 120.6 . .
C16 C17 C18 118.9(2) . .
C18 C17 H17 120.6 . .
C17 C18 H18 120.7 . .
C19 C18 C17 118.7(2) . .
C19 C18 H18 120.7 . .
C18 C19 H19 120.3 . .
C18 C19 C20 119.5(2) . .
C20 C19 H19 120.3 . .
N1 C20 C19 121.9(2) . .
N1 C20 C21 116.50(18) . .
C19 C20 C21 121.5(2) . .
N2 C21 C20 111.29(17) . .
N2 C21 H21A 109.4 . .
N2 C21 H21B 109.4 . .
C20 C21 H21A 109.4 . .
C20 C21 H21B 109.4 . .
H21A C21 H21B 108.0 . .
O3 Cl1 O5 109.81(14) . .
O3 Cl1 O6 108.61(14) . .
O4 Cl1 O3 109.12(14) . .
O4 Cl1 O5 110.70(13) . .
O4 Cl1 O6 109.51(12) . .
O5 Cl1 O6 109.06(13) . .
H7A O7 H7B 109.5 . .

loop_
_geom_bond_atom_site_label_1
_geom_bond_atom_site_label_2
_geom_bond_distance
_geom_bond_site_symmetry_2
Mn1 O1 1.8590(14) .
Mn1 O2 1.9035(14) 2_556
Mn1 N4 2.0081(17) .
Mn1 N3 2.2979(18) .
Mn1 N1 2.2727(18) .
Mn1 N2 2.0971(18) .
O1 C1 1.335(3) .
O2 Mn1 1.9034(13) 2_556
O2 N4 1.379(2) .
N4 C7 1.304(3) .
N3 C10 1.339(3) .
N3 C14 1.347(3) .
N1 C16 1.349(3) .
N1 C20 1.341(3) .
N2 H2N 0.88(3) .
N2 C15 1.472(3) .
N2 C21 1.477(3) .
C1 C2 1.408(3) .
C1 C6 1.415(3) .
C2 H2 0.9500 .
C2 C3 1.378(3) .
C3 H3 0.9500 .
C3 C4 1.394(3) .
C4 H4A 0.9500 .
C4 C5 1.378(3) .
C5 H5 0.9500 .
C5 C6 1.407(3) .
C6 C7 1.467(3) .
C7 C8 1.500(3) .
C8 H8A 0.9900 .
C8 H8B 0.9900 .
C8 C9 1.530(3) .
C9 H9A 0.9800 .
C9 H9B 0.9800 .
C9 H9C 0.9800 .
C10 H10 0.9500 .
C10 C11 1.381(3) .
C11 H11 0.9500 .
C11 C12 1.377(4) .
C12 H12 0.9500 .
C12 C13 1.386(3) .
C13 H13 0.9500 .
C13 C14 1.384(3) .
C14 C15 1.509(3) .
C15 H15A 0.9900 .
C15 H15B 0.9900 .
C16 H16 0.9500 .
C16 C17 1.375(3) .
C17 H17 0.9500 .
C17 C18 1.386(4) .
C18 H18 0.9500 .
C18 C19 1.382(4) .
C19 H19 0.9500 .
C19 C20 1.385(3) .
C20 C21 1.504(3) .
C21 H21A 0.9900 .
C21 H21B 0.9900 .
Cl1 O3 1.433(2) .
Cl1 O4 1.4244(19) .
Cl1 O5 1.437(2) .
Cl1 O6 1.444(2) .
O7 H7A 0.8490 .
O7 H7B 0.8507 .

loop_
_geom_hbond_atom_site_label_D
_geom_hbond_atom_site_label_H
_geom_hbond_atom_site_label_A
_geom_hbond_distance_DH
_geom_hbond_distance_HA
_geom_hbond_distance_DA
_geom_hbond_angle_DHA
_geom_hbond_site_symmetry_A
N2 H2N O5 0.88(3) 2.47(3) 3.216(3) 143(3) .
N2 H2N O6 0.88(3) 2.27(3) 2.966(3) 136(2) .
O7 H7A O3 0.85 2.05 2.839(10) 155.4 .
O7 H7B O4 0.85 2.11 2.851(10) 146.0 5_557

loop_
_geom_torsion_atom_site_label_1
_geom_torsion_atom_site_label_2
_geom_torsion_atom_site_label_3
_geom_torsion_atom_site_label_4
_geom_torsion
_geom_torsion_site_symmetry_1
Mn1 O1 C1 C2 143.19(15) .
Mn1 O1 C1 C6 -40.8(2) .
Mn1 O2 N4 Mn1 78.75(13) 2_556
Mn1 O2 N4 C7 -122.77(15) 2_556
Mn1 N4 C7 C6 -19.1(3) .
Mn1 N4 C7 C8 155.65(15) .
Mn1 N3 C10 C11 166.91(17) .
Mn1 N3 C14 C13 -168.21(17) .
Mn1 N3 C14 C15 12.7(2) .
Mn1 N1 C16 C17 175.74(16) .
Mn1 N1 C20 C19 -177.50(17) .
Mn1 N1 C20 C21 -0.4(2) .
Mn1 N2 C15 C14 40.9(2) .
Mn1 N2 C21 C20 -36.9(2) .
O1 C1 C2 C3 177.08(19) .
O1 C1 C6 C5 -176.92(18) .
O1 C1 C6 C7 -0.1(3) .
O2 N4 C7 C6 -173.64(16) .
O2 N4 C7 C8 1.1(3) .
N4 Mn1 O1 C1 40.09(16) .
N4 C7 C8 C9 -97.4(2) .
N3 Mn1 O1 C1 -71.59(16) .
N3 C10 C11 C12 -0.7(4) .
N3 C14 C15 N2 -35.2(3) .
N1 Mn1 O1 C1 135.58(15) .
N1 C16 C17 C18 1.6(3) .
N1 C20 C21 N2 23.8(3) .
N2 Mn1 O1 C1 -148.38(16) .
C1 C2 C3 C4 0.1(3) .
C1 C6 C7 N4 30.2(3) .
C1 C6 C7 C8 -144.63(19) .
C2 C1 C6 C5 -0.9(3) .
C2 C1 C6 C7 175.87(18) .
C2 C3 C4 C5 -1.1(3) .
C3 C4 C5 C6 1.1(3) .
C4 C5 C6 C1 -0.1(3) .
C4 C5 C6 C7 -176.97(19) .
C5 C6 C7 N4 -153.04(19) .
C5 C6 C7 C8 32.2(3) .
C6 C1 C2 C3 0.9(3) .
C6 C7 C8 C9 77.2(2) .
C10 N3 C14 C13 1.3(3) .
C10 N3 C14 C15 -177.84(19) .
C10 C11 C12 C13 1.0(4) .
C11 C12 C13 C14 -0.1(4) .
C12 C13 C14 N3 -1.1(3) .
C12 C13 C14 C15 178.0(2) .
C13 C14 C15 N2 145.7(2) .
C14 N3 C10 C11 -0.4(3) .
C15 N2 C21 C20 -164.15(18) .
C16 N1 C20 C19 -0.4(3) .
C16 N1 C20 C21 176.62(18) .
C16 C17 C18 C19 -1.2(3) .
C17 C18 C19 C20 0.1(4) .
C18 C19 C20 N1 0.8(3) .
C18 C19 C20 C21 -176.1(2) .
C19 C20 C21 N2 -159.1(2) .
C20 N1 C16 C17 -0.8(3) .
C21 N2 C15 C14 168.47(18) .
